data_2003576
loop_
_publ_author_name
'Urbanczyk-Lipkowska, Z.'

_publ_section_title
;
 A Morphine Metabolite:
 ({-})-Morphine-3-<i>O</i>-\b-<small>D</small>-glucuronide Trihydrate
 (M3G.3H~2~O)
;
_journal_issue 6
_journal_name_full 'Acta Crystallographica Section C'
_journal_page_first 1184
_journal_page_last 1187
_journal_paper_doi 10.1107/S010827019301265X
_journal_volume 51
_journal_year 1995
_chemical_formula_sum 'C23 H33 N O12'
_chemical_formula_weight 515.512
_space_group_IT_number 19
_symmetry_cell_setting orthorhombic
_symmetry_space_group_name_Hall 'P 2ac 2ab'
_symmetry_space_group_name_H-M 'P 21 21 21'
_atom_type_scat_source 'SHELX76 (Sheldrick, 1976)'
_cell_angle_alpha 90
_cell_angle_beta 90
_cell_angle_gamma 90
_cell_formula_units_Z 4
_cell_length_a 10.957(1)
_cell_length_b 12.836(2)
_cell_length_c 16.466(3)
_cell_measurement_reflns_used 25
_cell_measurement_temperature 298
_cell_measurement_theta_max 21.4
_cell_measurement_theta_min 11.2
_cell_volume 2315.8(6)
_diffrn_measurement_device 'Enraf-Nonius CAD-4'
_diffrn_measurement_method 2\q
_diffrn_radiation_type MoK\a
_diffrn_radiation_wavelength 0.71069
_diffrn_reflns_limit_h_max 12
_diffrn_reflns_limit_h_min 0
_diffrn_reflns_limit_k_max 15
_diffrn_reflns_limit_k_min 0
_diffrn_reflns_limit_l_max 18
_diffrn_reflns_limit_l_min 0
_diffrn_reflns_number 2097
_diffrn_reflns_theta_max 25
_diffrn_standards_decay_% +-2
_diffrn_standards_interval_time 60
_diffrn_standards_number 3
_exptl_absorpt_coefficient_mu 0.12
_exptl_absorpt_correction_type none
_exptl_crystal_colour white
_exptl_crystal_density_diffrn 1.479
_exptl_crystal_description prism
_exptl_crystal_size_max 0.3
_exptl_crystal_size_mid 0.3
_exptl_crystal_size_min 0.2
_refine_diff_density_max 0.24
_refine_ls_extinction_method none
_refine_ls_goodness_of_fit_obs 1.348
_refine_ls_hydrogen_treatment 'see text'
_refine_ls_number_parameters 465
_refine_ls_number_reflns 1995
_refine_ls_R_factor_obs 0.046
_refine_ls_shift/esd_max 0.12
_refine_ls_structure_factor_coef F
_refine_ls_weighting_details 'w = 1/\s(F^2^)'
_refine_ls_weighting_scheme calc
_refine_ls_wR_factor_obs 0.039
_reflns_number_observed 1995
_reflns_observed_criterion I>3\s(I)
_cod_data_source_file ka1049.cif
_cod_data_source_block ka1049a
_cod_depositor_comments
;
The following automatic conversions were performed:

'_refine_ls_weighting_scheme' value '1/\s(F^2^)' was changed to
'calc'. New tag '_refine_ls_weighting_details' was created. The value
of the new tag was set to 'w = 1/\s(F^2^)'.

Automatic conversion script
Id: cif_fix_values 3143 2015-03-26 13:38:13Z robertas 
;
_cod_original_cell_volume 2315.0(10)
_cod_original_formula_sum 'C23 H33 N1 O12'
_cod_database_code 2003576

loop_
_symmetry_equiv_pos_as_xyz
x,y,z
1/2-x,-y,1/2+z
-x,1/2+y,1/2-z
1/2+x,1/2-y,-z

loop_
_atom_site_label
_atom_site_fract_x
_atom_site_fract_y
_atom_site_fract_z
_atom_site_B_iso_or_equiv
C1 .7813(4) .3552(4) .3661(3) 2.3(1)
C2 .7929(4) .4360(3) .4228(3) 2.1(1)
C3 .8271(4) .4151(3) .5027(3) 1.6(2)
C4 .8498(4) .3125(3) .5229(2) 1.5(2)
C5 .8663(4) .1615(3) .5937(3) 2.1(1)
C6 .7415(4) .1222(3) .6289(3) 2.3(1)
C7 .6452(4) .1023(4) .5655(3) 2.6(2)
C8 .6689(4) .0655(4) .4922(3) 2.8(2)
C9 .8164(4) .0541(3) .3735(3) 2.4(2)
C10 .7824(4) .1583(3) .3347(3) 2.7(1)
C11 .8060(4) .2532(3) .3871(3) 2.0(1)
C12 .8457(4) .2368(3) .4654(3) 1.5(2)
C13 .8815(4) .1352(3) .5033(3) 1.9(1)
C14 .8018(4) .0495(3) .4666(3) 2.3(1)
C15 1.0174(4) .1096(4) .4843(3) 2.4(2)
C16 1.0397(4) .0995(4) .3945(3) 2.8(2)
N17 .9514(4) .0241(3) .3569(2) 2.8(1)
C18 .9783(5) .0084(4) .2685(3) 3.9(2)
O19 .6945(3) .1898(2) .6885(2) 3.0(1)
C20 .8496(4) .5906(3) .5523(3) 2.0(1)
C21 .7414(4) .6511(3) .5855(3) 2.2(1)
C22 .7685(4) .7652(3) .5805(3) 2.4(2)
C23 .8878(4) .7900(3) .6252(3) 2.4(1)
C24 .9885(4) .7207(3) .5906(3) 2.1(1)
C25 1.1107(4) .7345(4) .6364(3) 2.5(1)
O1 .8296(3) .4842(2) .5661(2) 2.4(1)
O2 .8738(3) .2751(2) .5990(2) 2.3(1)
O3 .9555(3) .6141(2) .5985(2) 2.2(1)
O4 .6329(3) .6232(2) .5422(2) 2.7(1)
O5 .6678(3) .8214(2) .6170(2) 3.5(1)
O6 .9143(3) .8962(2) .6128(2) 3.1(1)
O7 1.1304(3) .6760(3) .6945(2) 3.6(1)
O8 1.1789(3) .8058(3) .6119(2) 3.0(1)
O1W .7836(4) .4197(3) .7409(2) 4.7(1)
O2W .9156(4) -.1972(3) .3765(3) 6.1(2)
O3W .9719(4) .9866(3) .7536(3) 5.7(2)
H1 .754(3) .376(2) .309(2) ?
H2 .782(3) .514(2) .405(2) ?
H3 .925(4) .130(3) .632(2) ?
H4 .754(3) .052(3) .655(2) ?
H5 .569(8) .111(7) .588(5) ?
H6 .609(7) .042(5) .454(4) ?
H7 .768(4) -.008(3) .344(2) ?
H8 .700(4) .154(3) .324(3) ?
H9 .817(4) .168(3) .280(2) ?
H10 1.043(4) .040(3) .514(2) ?
H11 1.065(4) .162(3) .505(2) ?
H12 1.134(5) .075(4) .379(3) ?
H13 1.031(3) .172(3) .360(2) ?
H14 1.076(4) -.014(3) .268(3) ?
H15 .970(4) .080(3) .236(2) ?
H16 .935(5) -.058(4) .250(3) ?
H17 .861(3) .602(2) .485(2) ?
H18 .733(3) .626(3) .649(2) ?
H19 .779(4) .783(3) .512(3) ?
H20 .882(3) .767(2) .686(2) ?
H21 .999(3) .739(3) .529(2) ?
H22 .830(3) -.027(3) .489(2) ?
H17N .963(4) -.055(3) .380(2) ?
H190 .726(5) .205(4) .739(3) ?
H40 .640(4) .642(3) .482(2) ?
H50 .670(5) .880(4) .589(3) ?
H60 .934(4) .931(3) .661(3) ?
H1W .804(6) .370(5) .701(4) ?
H2W .796(5) .372(4) .808(3) ?
H3W .954(6) -.211(5) .335(4) ?
H4W .892(7) -.280(5) .373(4) ?
H5W .955(5) 1.059(4) .776(3) ?
H6W 1.037(5) 1.003(4) .726(3) ?

loop_
_geom_angle_atom_site_label_1
_geom_angle_atom_site_label_2
_geom_angle_atom_site_label_3
_geom_angle
_geom_angle_publ_flag
C1 C2 C3 120.7(4) yes
C2 C1 C11 121.1(4) yes
C1 C11 C10 125.9(4) yes
C1 C11 C12 116.2(4) yes
C2 C3 C4 117.3(4) yes
C2 C3 O1 126.9(4) yes
C3 C4 C12 120.6(4) yes
C3 C4 O2 126.2(3) yes
C4 C3 O1 115.5(4) yes
C3 O1 C20 120.7(4) yes
C4 C12 C11 123.6(4) yes
C4 C12 C13 108.9(4) yes
C12 C4 O2 113.2(3) yes
C4 O2 C5 106.5(3) yes
C5 C6 C7 114.1(4) yes
C5 C6 O19 112.2(3) yes
C6 C5 C13 112.5(4) yes
C6 C5 O2 110.3(3) yes
C5 C13 C12 100.6(3) yes
C5 C13 C14 118.6(4) yes
C5 C13 C15 110.2(4) yes
C13 C5 O2 105.7(3) yes
C6 C7 C8 123.8(4) yes
C7 C6 O19 109.4(4) yes
C7 C8 C14 119.1(4) yes
C8 C14 C9 111.6(4) yes
C8 C14 C13 109.8(4) yes
C9 C10 C11 115.1(4) yes
C10 C9 C14 115.1(3) yes
C10 C9 N17 112.1(3) yes
C9 C14 C13 107.8(3) yes
H1W O1W H2W 105(5) yes
H3W O2W H4W 82(5) yes
H5W O3W H6W 97(5) yes
C6 O19 H190 129(3) yes
C9 N17 H17N 107(2) yes
C14 C9 N17 105.3(3) yes
C9 N17 C16 112.4(3) yes
C9 N17 C18 113.1(4) yes
C10 C11 C12 117.7(4) yes
C11 C12 C13 127.3(4) yes
C12 C13 C14 108.2(4) yes
C12 C13 C15 110.5(4) yes
C14 C13 C15 108.3(4) yes
C13 C15 C16 111.7(4) yes
C15 C16 N17 110.8(4) yes
C16 N17 C18 111.1(4) yes
C20 C21 C22 109.0(4) yes
C20 C21 O4 109.9(4) yes
C21 C20 O1 108.5(3) yes
C21 C20 O3 109.6(4) yes
O1 C20 O3 104.3(3) yes
C20 O3 C24 111.3(3) yes
C21 C22 C23 110.2(3) yes
C21 C22 O5 108.2(3) yes
C22 C21 O4 112.4(3) yes
C22 C23 C24 108.4(4) yes
C22 C23 O6 107.8(3) yes
C23 C22 O5 110.2(3) yes
C23 C24 C25 112.1(4) yes
C23 C24 O3 110.0(3) yes
C24 C23 O6 111.1(3) yes
C24 C25 O7 117.3(4) yes
C24 C25 O8 116.3(4) yes
C25 C24 O3 106.6(3) yes
O7 C25 O8 126.2(4) yes
C16 N17 H17N 112(2) yes
C18 N17 H17N 101(2) yes
C22 O5 H50 101(4) yes
C23 O6 H60 113(3) yes

loop_
_geom_bond_atom_site_label_1
_geom_bond_atom_site_label_2
_geom_bond_distance
_geom_bond_publ_flag
C2 C1 1.401(7) yes
C11 C1 1.381(6) yes
C3 C2 1.394(7) yes
C4 C3 1.381(6) yes
O1 C3 1.370(5) yes
C12 C4 1.357(6) yes
O2 C4 1.367(5) yes
C6 C5 1.569(6) yes
C13 C5 1.535(7) yes
O2 C5 1.463(5) yes
C7 C6 1.506(7) yes
O19 C6 1.408(5) yes
C8 C7 1.322(7) yes
C14 C8 1.530(6) yes
C10 C9 1.528(6) yes
C14 C9 1.542(7) yes
N17 C9 1.553(6) yes
C11 C10 1.515(6) yes
C12 C11 1.377(7) yes
H40 O4 1.02(4) yes
H50 O5 0.88(5) yes
H60 O6 0.94(4) yes
H1W O1W 0.95(6) yes
H2W O1W 1.26(5) yes
H3W O2W 0.83(6) yes
C13 C12 1.498(6) yes
C14 C13 1.529(6) yes
C15 C13 1.557(6) yes
C16 C15 1.504(7) yes
N17 C16 1.502(6) yes
C18 N17 1.499(6) yes
C21 C20 1.519(6) yes
O1 C20 1.402(5) yes
O3 C20 1.420(6) yes
C22 C21 1.497(5) yes
O4 C21 1.432(6) yes
C23 C22 1.534(6) yes
O5 C22 1.449(5) yes
C24 C23 1.528(6) yes
O6 C23 1.409(5) yes
C25 C24 1.547(6) yes
O3 C24 1.421(5) yes
O7 C25 1.235(6) yes
O8 C25 1.249(6) yes
H4W O2W 1.09(7) yes
H5W O3W 1.01(5) yes
H6W O3W 0.88(6) yes
H6W H5W 1.41(8) yes
H17N N17 1.09(4) yes
H190 O19 0.92(5) yes
